data_1553028
loop_
_publ_author_name
'Lei, Chuan-Hu'
'Zhao, Liang'
'Wang, De-Xian'
'Zhu, Jieping'
'Wang, Mei-Xiang'

_publ_section_title
;
 Functionalized imidazoliniums from the three-component domino reaction of
 N-formylmethylcarboxamides with amines and isocyanides
;
_journal_issue 8
_journal_name_full 'Org. Chem. Front.'
_journal_page_first 909
_journal_paper_doi 10.1039/C4QO00203B
_journal_volume 1
_journal_year 2014
_chemical_formula_moiety 'C32 H30 N3 O2, C F3 O3 S'
_chemical_formula_sum 'C33 H30 F3 N3 O5 S'
_chemical_formula_weight 637.66
_space_group_IT_number 2
_space_group_name_Hall '-P 1'
_space_group_name_H-M_alt 'P -1'
_symmetry_cell_setting triclinic
_symmetry_space_group_name_H-M 'P -1'
_atom_sites_solution_hydrogens geom
_atom_sites_solution_primary direct
_atom_sites_solution_secondary difmap
_audit_creation_method SHELXL-97
_cell_angle_alpha 102.467(3)
_cell_angle_beta 104.463(4)
_cell_angle_gamma 98.556(3)
_cell_formula_units_Z 2
_cell_length_a 8.012(2)
_cell_length_b 13.115(4)
_cell_length_c 15.516(5)
_cell_measurement_reflns_used 5528
_cell_measurement_temperature 173(2)
_cell_measurement_theta_max 27.48
_cell_measurement_theta_min 1.63
_cell_volume 1505.6(8)
_computing_cell_refinement 'CrystalClear (Rigaku Inc., 2007)'
_computing_data_collection 'CrystalClear (Rigaku Inc., 2007)'
_computing_data_reduction 'CrystalClear (Rigaku Inc., 2007)'
_computing_molecular_graphics 'Olex2 ver 1.1'
_computing_publication_material 'SHELX97 (Sheldrick, 2008)'
_computing_structure_refinement 'Olex2 ver 1.1'
_computing_structure_solution 'SHELXS-97 (Sheldrick, 2008)'
_diffrn_ambient_temperature 173(2)
_diffrn_measured_fraction_theta_full 0.991
_diffrn_measured_fraction_theta_max 0.991
_diffrn_measurement_device_type 'Saturn724+ CCD'
_diffrn_measurement_method '\w scans at fixed \c = 45\%'
_diffrn_radiation_monochromator graphite
_diffrn_radiation_source 'sealed tube'
_diffrn_radiation_type MoK\a
_diffrn_radiation_wavelength 0.71073
_diffrn_reflns_av_R_equivalents 0.0407
_diffrn_reflns_av_sigmaI/netI 0.0380
_diffrn_reflns_limit_h_max 10
_diffrn_reflns_limit_h_min -10
_diffrn_reflns_limit_k_max 17
_diffrn_reflns_limit_k_min -16
_diffrn_reflns_limit_l_max 20
_diffrn_reflns_limit_l_min -20
_diffrn_reflns_number 19349
_diffrn_reflns_theta_full 27.51
_diffrn_reflns_theta_max 27.51
_diffrn_reflns_theta_min 2.64
_exptl_absorpt_coefficient_mu 0.173
_exptl_absorpt_correction_T_max 1.0000
_exptl_absorpt_correction_T_min 0.6542
_exptl_absorpt_correction_type multi-scan
_exptl_absorpt_process_details 'CrystalClear (Rigaku Inc., 2007)'
_exptl_crystal_colour colorless
_exptl_crystal_density_diffrn 1.407
_exptl_crystal_density_method 'not measured'
_exptl_crystal_description block
_exptl_crystal_F_000 664
_exptl_crystal_size_max 0.39
_exptl_crystal_size_mid 0.37
_exptl_crystal_size_min 0.33
_refine_diff_density_max 0.328
_refine_diff_density_min -0.433
_refine_diff_density_rms 0.049
_refine_ls_extinction_method none
_refine_ls_goodness_of_fit_ref 1.112
_refine_ls_hydrogen_treatment constr
_refine_ls_matrix_type full
_refine_ls_number_parameters 407
_refine_ls_number_reflns 6868
_refine_ls_number_restraints 0
_refine_ls_restrained_S_all 1.112
_refine_ls_R_factor_all 0.0530
_refine_ls_R_factor_gt 0.0491
_refine_ls_shift/su_max 0.001
_refine_ls_shift/su_mean 0.000
_refine_ls_structure_factor_coef Fsqd
_refine_ls_weighting_details 'calc w=1/[\s^2^(Fo^2^)+(0.0561P)^2^+0.5692P] where P=(Fo^2^+2Fc^2^)/3'
_refine_ls_weighting_scheme calc
_refine_ls_wR_factor_gt 0.1246
_refine_ls_wR_factor_ref 0.1286
_reflns_number_gt 6423
_reflns_number_total 6868
_reflns_threshold_expression >2sigma(I)
_cod_data_source_file c4qo00203b2.cif
_cod_data_source_block sa2743
_cod_original_cell_volume 1505.7(8)
_cod_original_sg_symbol_H-M P-1
_cod_database_code 1553028

loop_
_symmetry_equiv_pos_as_xyz
'x, y, z'
'-x, -y, -z'

loop_
_atom_site_label
_atom_site_type_symbol
_atom_site_fract_x
_atom_site_fract_y
_atom_site_fract_z
_atom_site_U_iso_or_equiv
_atom_site_adp_type
_atom_site_occupancy
_atom_site_symmetry_multiplicity
_atom_site_calc_flag
_atom_site_refinement_flags
S1 S 0.95421(5) 0.16530(3) 0.09538(3) 0.02881(12) Uani 1 1 d .
F1 F 0.91505(19) 0.33595(9) 0.20767(10) 0.0580(4) Uani 1 1 d .
F2 F 0.67383(17) 0.22467(15) 0.12892(10) 0.0711(4) Uani 1 1 d .
F3 F 0.84524(19) 0.19184(10) 0.24368(8) 0.0524(3) Uani 1 1 d .
O1 O 0.58758(16) 0.02708(9) 0.31315(8) 0.0325(3) Uani 1 1 d .
O2 O 0.8201(2) 0.51182(10) 0.56489(9) 0.0465(4) Uani 1 1 d .
O3 O 0.91947(18) 0.21361(12) 0.01994(9) 0.0443(3) Uani 1 1 d .
O4 O 0.8677(2) 0.05528(11) 0.07472(10) 0.0475(3) Uani 1 1 d .
O5 O 1.13605(16) 0.19236(11) 0.15106(9) 0.0391(3) Uani 1 1 d .
N1 N 0.48405(17) -0.16616(10) 0.12292(9) 0.0238(3) Uani 1 1 d .
N2 N 0.28138(16) -0.12185(10) 0.18748(8) 0.0230(3) Uani 1 1 d .
N3 N 0.43895(18) 0.15540(10) 0.27650(9) 0.0270(3) Uani 1 1 d .
H3 H 0.3480 0.1652 0.2361 0.032 Uiso 1 1 calc R
C1 C 0.3573(2) -0.02144(12) 0.17063(10) 0.0248(3) Uani 1 1 d .
H1 H 0.2637 0.0107 0.1374 0.030 Uiso 1 1 calc R
C2 C 0.35982(19) -0.19890(12) 0.16014(10) 0.0220(3) Uani 1 1 d .
C3 C 0.4755(2) -0.05822(12) 0.11065(11) 0.0266(3) Uani 1 1 d .
H3A H 0.4216 -0.0611 0.0452 0.032 Uiso 1 1 calc R
H3B H 0.5941 -0.0105 0.1330 0.032 Uiso 1 1 calc R
C4 C 0.4720(2) 0.05660(12) 0.26246(10) 0.0246(3) Uani 1 1 d .
C5 C 0.5371(2) 0.24562(13) 0.35046(11) 0.0272(3) Uani 1 1 d .
C6 C 0.5438(2) 0.34575(14) 0.33529(12) 0.0340(4) Uani 1 1 d .
H6 H 0.4844 0.3524 0.2762 0.041 Uiso 1 1 calc R
C7 C 0.6364(3) 0.43734(14) 0.40523(12) 0.0360(4) Uani 1 1 d .
H7 H 0.6396 0.5059 0.3939 0.043 Uiso 1 1 calc R
C8 C 0.7238(2) 0.42800(14) 0.49124(12) 0.0336(4) Uani 1 1 d .
C9 C 0.7180(3) 0.32708(14) 0.50666(12) 0.0379(4) Uani 1 1 d .
H9 H 0.7789 0.3204 0.5654 0.045 Uiso 1 1 calc R
C10 C 0.6242(2) 0.23624(14) 0.43723(12) 0.0346(4) Uani 1 1 d .
H10 H 0.6193 0.1677 0.4487 0.042 Uiso 1 1 calc R
C11 C 0.8286(3) 0.61675(16) 0.55226(15) 0.0535(6) Uani 1 1 d .
H11A H 0.8832 0.6230 0.5032 0.080 Uiso 1 1 calc R
H11B H 0.8993 0.6693 0.6099 0.080 Uiso 1 1 calc R
H11C H 0.7091 0.6300 0.5350 0.080 Uiso 1 1 calc R
C12 C 0.1167(2) -0.13431(13) 0.21304(11) 0.0273(3) Uani 1 1 d .
H12A H 0.0820 -0.2088 0.2162 0.033 Uiso 1 1 calc R
H12B H 0.0221 -0.1211 0.1646 0.033 Uiso 1 1 calc R
C13 C 0.1341(2) -0.05853(12) 0.30490(11) 0.0254(3) Uani 1 1 d .
C14 C 0.0265(2) 0.01475(13) 0.30927(12) 0.0321(4) Uani 1 1 d .
H14 H -0.0545 0.0185 0.2543 0.039 Uiso 1 1 calc R
C15 C 0.0361(3) 0.08274(15) 0.39319(13) 0.0409(4) Uani 1 1 d .
H15 H -0.0396 0.1319 0.3958 0.049 Uiso 1 1 calc R
C16 C 0.1563(3) 0.07873(16) 0.47313(13) 0.0412(4) Uani 1 1 d .
H16 H 0.1645 0.1262 0.5305 0.049 Uiso 1 1 calc R
C17 C 0.2643(3) 0.00607(16) 0.46995(12) 0.0393(4) Uani 1 1 d .
H17 H 0.3462 0.0031 0.5250 0.047 Uiso 1 1 calc R
C18 C 0.2527(2) -0.06242(14) 0.38612(12) 0.0341(4) Uani 1 1 d .
H18 H 0.3265 -0.1127 0.3840 0.041 Uiso 1 1 calc R
C19 C 0.8348(2) -0.30755(15) 0.30630(12) 0.0355(4) Uani 1 1 d .
H19 H 0.8826 -0.2782 0.3711 0.043 Uiso 1 1 calc R
C1A C 0.3120(2) -0.30971(12) 0.16622(11) 0.0246(3) Uani 1 1 d .
C20 C 0.3443(2) -0.33336(14) 0.25137(12) 0.0317(4) Uani 1 1 d .
H20 H 0.3923 -0.2777 0.3069 0.038 Uiso 1 1 calc R
C21 C 0.3057(3) -0.43881(15) 0.25449(14) 0.0397(4) Uani 1 1 d .
H21 H 0.3294 -0.4558 0.3123 0.048 Uiso 1 1 calc R
C22 C 0.2326(2) -0.51943(14) 0.17346(15) 0.0405(4) Uani 1 1 d .
H22 H 0.2075 -0.5917 0.1757 0.049 Uiso 1 1 calc R
C23 C 0.1961(2) -0.49524(14) 0.08932(14) 0.0390(4) Uani 1 1 d .
H23 H 0.1424 -0.5508 0.0341 0.047 Uiso 1 1 calc R
C24 C 0.2373(2) -0.39041(13) 0.08489(12) 0.0320(4) Uani 1 1 d .
H24 H 0.2146 -0.3740 0.0269 0.038 Uiso 1 1 calc R
C25 C 0.6101(2) -0.22298(12) 0.09701(11) 0.0254(3) Uani 1 1 d .
C26 C 0.6697(2) -0.20718(15) 0.02753(12) 0.0353(4) Uani 1 1 d .
H26A H 0.6285 -0.1580 -0.0051 0.042 Uiso 1 1 calc R
H26B H 0.7537 -0.2451 0.0103 0.042 Uiso 1 1 calc R
C27 C 0.6830(2) -0.28938(13) 0.15719(11) 0.0260(3) Uani 1 1 d .
C28 C 0.6946(3) -0.39263(15) 0.11775(13) 0.0407(4) Uani 1 1 d .
H28 H 0.6454 -0.4228 0.0531 0.049 Uiso 1 1 calc R
C29 C 0.7777(3) -0.45197(17) 0.17234(16) 0.0518(5) Uani 1 1 d .
H29 H 0.7858 -0.5224 0.1447 0.062 Uiso 1 1 calc R
C30 C 0.8487(3) -0.40983(17) 0.26624(14) 0.0435(5) Uani 1 1 d .
H30 H 0.9067 -0.4505 0.3032 0.052 Uiso 1 1 calc R
C31 C 0.7514(2) -0.24780(13) 0.25248(11) 0.0287(3) Uani 1 1 d .
H31 H 0.7409 -0.1781 0.2806 0.034 Uiso 1 1 calc R
C32 C 0.8421(2) 0.23263(14) 0.17266(12) 0.0324(4) Uani 1 1 d .

loop_
_atom_site_aniso_label
_atom_site_aniso_U_11
_atom_site_aniso_U_22
_atom_site_aniso_U_33
_atom_site_aniso_U_23
_atom_site_aniso_U_13
_atom_site_aniso_U_12
S1 0.0273(2) 0.0314(2) 0.0281(2) 0.01202(16) 0.00524(16) 0.00589(16)
F1 0.0717(9) 0.0267(6) 0.0826(9) 0.0113(6) 0.0366(8) 0.0119(6)
F2 0.0331(6) 0.1201(13) 0.0561(8) 0.0113(8) 0.0084(6) 0.0299(7)
F3 0.0821(9) 0.0494(7) 0.0459(7) 0.0246(6) 0.0355(6) 0.0282(6)
O1 0.0328(6) 0.0302(6) 0.0295(6) 0.0064(5) -0.0013(5) 0.0119(5)
O2 0.0653(9) 0.0288(7) 0.0306(7) 0.0037(5) 0.0011(6) -0.0069(6)
O3 0.0428(7) 0.0638(9) 0.0358(7) 0.0288(7) 0.0105(6) 0.0190(7)
O4 0.0579(9) 0.0309(7) 0.0495(8) 0.0030(6) 0.0209(7) -0.0013(6)
O5 0.0284(6) 0.0483(8) 0.0399(7) 0.0152(6) 0.0027(5) 0.0130(6)
N1 0.0237(6) 0.0222(6) 0.0275(6) 0.0095(5) 0.0089(5) 0.0046(5)
N2 0.0227(6) 0.0226(6) 0.0230(6) 0.0060(5) 0.0057(5) 0.0042(5)
N3 0.0265(7) 0.0235(6) 0.0268(6) 0.0059(5) 0.0009(5) 0.0061(5)
C1 0.0254(7) 0.0233(7) 0.0248(7) 0.0083(6) 0.0034(6) 0.0064(6)
C2 0.0204(7) 0.0231(7) 0.0202(7) 0.0058(5) 0.0028(5) 0.0031(5)
C3 0.0314(8) 0.0234(7) 0.0262(7) 0.0098(6) 0.0086(6) 0.0044(6)
C4 0.0243(7) 0.0229(7) 0.0260(7) 0.0075(6) 0.0047(6) 0.0060(6)
C5 0.0278(8) 0.0256(8) 0.0255(7) 0.0040(6) 0.0054(6) 0.0058(6)
C6 0.0414(10) 0.0285(8) 0.0286(8) 0.0080(7) 0.0025(7) 0.0092(7)
C7 0.0469(10) 0.0235(8) 0.0338(9) 0.0078(7) 0.0069(8) 0.0043(7)
C8 0.0399(9) 0.0279(8) 0.0270(8) 0.0030(6) 0.0077(7) -0.0007(7)
C9 0.0503(11) 0.0332(9) 0.0250(8) 0.0081(7) 0.0039(7) 0.0046(8)
C10 0.0464(10) 0.0263(8) 0.0282(8) 0.0090(6) 0.0057(7) 0.0048(7)
C11 0.0747(15) 0.0275(9) 0.0415(11) 0.0022(8) 0.0060(10) -0.0116(9)
C12 0.0207(7) 0.0315(8) 0.0290(8) 0.0059(6) 0.0070(6) 0.0064(6)
C13 0.0242(7) 0.0246(7) 0.0282(7) 0.0074(6) 0.0094(6) 0.0042(6)
C14 0.0334(9) 0.0303(8) 0.0341(9) 0.0101(7) 0.0081(7) 0.0119(7)
C15 0.0475(11) 0.0382(10) 0.0423(10) 0.0088(8) 0.0163(9) 0.0224(9)
C16 0.0521(11) 0.0408(10) 0.0311(9) 0.0034(8) 0.0157(8) 0.0142(9)
C17 0.0456(11) 0.0449(10) 0.0280(8) 0.0106(8) 0.0075(8) 0.0152(9)
C18 0.0372(9) 0.0368(9) 0.0303(8) 0.0092(7) 0.0075(7) 0.0172(8)
C19 0.0340(9) 0.0432(10) 0.0322(8) 0.0149(7) 0.0094(7) 0.0101(8)
C1A 0.0222(7) 0.0235(7) 0.0307(8) 0.0093(6) 0.0104(6) 0.0054(6)
C20 0.0368(9) 0.0295(8) 0.0338(8) 0.0128(7) 0.0143(7) 0.0087(7)
C21 0.0452(10) 0.0370(10) 0.0497(11) 0.0253(8) 0.0223(9) 0.0131(8)
C22 0.0348(9) 0.0259(9) 0.0667(13) 0.0187(8) 0.0200(9) 0.0058(7)
C23 0.0329(9) 0.0262(9) 0.0504(11) 0.0033(8) 0.0071(8) 0.0025(7)
C24 0.0300(8) 0.0292(8) 0.0337(8) 0.0073(7) 0.0062(7) 0.0045(7)
C25 0.0212(7) 0.0266(8) 0.0270(7) 0.0058(6) 0.0066(6) 0.0039(6)
C26 0.0346(9) 0.0444(10) 0.0319(9) 0.0132(7) 0.0131(7) 0.0129(8)
C27 0.0217(7) 0.0283(8) 0.0297(8) 0.0087(6) 0.0095(6) 0.0057(6)
C28 0.0494(11) 0.0371(10) 0.0343(9) 0.0045(7) 0.0081(8) 0.0193(8)
C29 0.0668(14) 0.0379(11) 0.0538(12) 0.0100(9) 0.0145(11) 0.0295(10)
C30 0.0462(11) 0.0464(11) 0.0487(11) 0.0234(9) 0.0153(9) 0.0248(9)
C31 0.0285(8) 0.0283(8) 0.0301(8) 0.0090(6) 0.0090(6) 0.0057(6)
C32 0.0302(8) 0.0303(8) 0.0379(9) 0.0140(7) 0.0073(7) 0.0071(7)

loop_
_atom_type_symbol
_atom_type_description
_atom_type_scat_dispersion_real
_atom_type_scat_dispersion_imag
_atom_type_scat_source
C C 0.0033 0.0016 'International Tables Vol C Tables 4.2.6.8 and 6.1.1.4'
H H 0.0000 0.0000 'International Tables Vol C Tables 4.2.6.8 and 6.1.1.4'
N N 0.0061 0.0033 'International Tables Vol C Tables 4.2.6.8 and 6.1.1.4'
O O 0.0106 0.0060 'International Tables Vol C Tables 4.2.6.8 and 6.1.1.4'
S S 0.1246 0.1234 'International Tables Vol C Tables 4.2.6.8 and 6.1.1.4'
F F 0.0171 0.0103 'International Tables Vol C Tables 4.2.6.8 and 6.1.1.4'

loop_
_geom_angle_atom_site_label_1
_geom_angle_atom_site_label_2
_geom_angle_atom_site_label_3
_geom_angle
O4 S1 O3 115.51(9)
O4 S1 O5 115.48(9)
O3 S1 O5 114.46(8)
O4 S1 C32 102.49(8)
O3 S1 C32 103.07(8)
O5 S1 C32 103.20(8)
C8 O2 C11 117.38(15)
C2 N1 C25 127.37(13)
C2 N1 C3 110.08(12)
C25 N1 C3 122.56(12)
C2 N2 C12 126.41(13)
C2 N2 C1 111.20(12)
C12 N2 C1 121.19(12)
C4 N3 C5 126.14(13)
C4 N3 H3 116.9
C5 N3 H3 116.9
N2 C1 C4 109.61(12)
N2 C1 C3 102.30(12)
C4 C1 C3 109.67(13)
N2 C1 H1 111.6
C4 C1 H1 111.6
C3 C1 H1 111.6
N2 C2 N1 111.95(13)
N2 C2 C1A 124.42(13)
N1 C2 C1A 123.59(13)
N1 C3 C1 102.19(12)
N1 C3 H3A 111.3
C1 C3 H3A 111.3
N1 C3 H3B 111.3
C1 C3 H3B 111.3
H3A C3 H3B 109.2
O1 C4 N3 126.09(14)
O1 C4 C1 119.37(14)
N3 C4 C1 114.44(13)
C6 C5 C10 119.32(15)
C6 C5 N3 118.27(14)
C10 C5 N3 122.40(15)
C5 C6 C7 121.01(16)
C5 C6 H6 119.5
C7 C6 H6 119.5
C8 C7 C6 119.67(16)
C8 C7 H7 120.2
C6 C7 H7 120.2
O2 C8 C7 124.99(16)
O2 C8 C9 115.54(15)
C7 C8 C9 119.47(16)
C10 C9 C8 120.71(16)
C10 C9 H9 119.6
C8 C9 H9 119.6
C9 C10 C5 119.81(16)
C9 C10 H10 120.1
C5 C10 H10 120.1
O2 C11 H11A 109.5
O2 C11 H11B 109.5
H11A C11 H11B 109.5
O2 C11 H11C 109.5
H11A C11 H11C 109.5
H11B C11 H11C 109.5
N2 C12 C13 112.24(13)
N2 C12 H12A 109.2
C13 C12 H12A 109.2
N2 C12 H12B 109.2
C13 C12 H12B 109.2
H12A C12 H12B 107.9
C14 C13 C18 118.85(15)
C14 C13 C12 119.58(14)
C18 C13 C12 121.55(14)
C13 C14 C15 120.60(16)
C13 C14 H14 119.7
C15 C14 H14 119.7
C16 C15 C14 119.80(17)
C16 C15 H15 120.1
C14 C15 H15 120.1
C17 C16 C15 120.30(17)
C17 C16 H16 119.8
C15 C16 H16 119.8
C16 C17 C18 119.61(17)
C16 C17 H17 120.2
C18 C17 H17 120.2
C17 C18 C13 120.83(16)
C17 C18 H18 119.6
C13 C18 H18 119.6
C31 C19 C30 120.39(17)
C31 C19 H19 119.8
C30 C19 H19 119.8
C24 C1A C20 120.59(15)
C24 C1A C2 118.49(14)
C20 C1A C2 120.91(14)
C21 C20 C1A 119.45(17)
C21 C20 H20 120.3
C1A C20 H20 120.3
C22 C21 C20 120.01(17)
C22 C21 H21 120.0
C20 C21 H21 120.0
C23 C22 C21 120.30(17)
C23 C22 H22 119.8
C21 C22 H22 119.8
C22 C23 C24 120.40(17)
C22 C23 H23 119.8
C24 C23 H23 119.8
C23 C24 C1A 119.21(17)
C23 C24 H24 120.4
C1A C24 H24 120.4
C26 C25 N1 120.09(15)
C26 C25 C27 122.70(15)
N1 C25 C27 116.88(13)
C25 C26 H26A 120.0
C25 C26 H26B 120.0
H26A C26 H26B 120.0
C28 C27 C31 118.95(15)
C28 C27 C25 119.61(15)
C31 C27 C25 121.30(15)
C29 C28 C27 120.24(18)
C29 C28 H28 119.9
C27 C28 H28 119.9
C30 C29 C28 120.68(18)
C30 C29 H29 119.7
C28 C29 H29 119.7
C29 C30 C19 119.38(17)
C29 C30 H30 120.3
C19 C30 H30 120.3
C19 C31 C27 120.32(16)
C19 C31 H31 119.8
C27 C31 H31 119.8
F3 C32 F2 106.94(16)
F3 C32 F1 106.37(15)
F2 C32 F1 107.33(15)
F3 C32 S1 112.39(12)
F2 C32 S1 111.18(13)
F1 C32 S1 112.30(12)

loop_
_geom_bond_atom_site_label_1
_geom_bond_atom_site_label_2
_geom_bond_distance
S1 O4 1.4343(14)
S1 O3 1.4349(13)
S1 O5 1.4423(13)
S1 C32 1.8277(19)
F1 C32 1.327(2)
F2 C32 1.327(2)
F3 C32 1.321(2)
O1 C4 1.2248(19)
O2 C8 1.369(2)
O2 C11 1.426(2)
N1 C2 1.3325(19)
N1 C25 1.426(2)
N1 C3 1.4778(19)
N2 C2 1.3164(19)
N2 C12 1.4660(19)
N2 C1 1.471(2)
N3 C4 1.344(2)
N3 C5 1.422(2)
N3 H3 0.8800
C1 C4 1.536(2)
C1 C3 1.542(2)
C1 H1 1.0000
C2 C1A 1.476(2)
C3 H3A 0.9900
C3 H3B 0.9900
C5 C6 1.379(2)
C5 C10 1.394(2)
C6 C7 1.393(2)
C6 H6 0.9500
C7 C8 1.384(2)
C7 H7 0.9500
C8 C9 1.391(2)
C9 C10 1.385(2)
C9 H9 0.9500
C10 H10 0.9500
C11 H11A 0.9800
C11 H11B 0.9800
C11 H11C 0.9800
C12 C13 1.512(2)
C12 H12A 0.9900
C12 H12B 0.9900
C13 C14 1.385(2)
C13 C18 1.392(2)
C14 C15 1.387(3)
C14 H14 0.9500
C15 C16 1.384(3)
C15 H15 0.9500
C16 C17 1.381(3)
C16 H16 0.9500
C17 C18 1.385(2)
C17 H17 0.9500
C18 H18 0.9500
C19 C31 1.384(2)
C19 C30 1.385(3)
C19 H19 0.9500
C1A C24 1.389(2)
C1A C20 1.392(2)
C20 C21 1.386(2)
C20 H20 0.9500
C21 C22 1.384(3)
C21 H21 0.9500
C22 C23 1.381(3)
C22 H22 0.9500
C23 C24 1.386(2)
C23 H23 0.9500
C24 H24 0.9500
C25 C26 1.326(2)
C25 C27 1.484(2)
C26 H26A 0.9500
C26 H26B 0.9500
C27 C28 1.387(2)
C27 C31 1.393(2)
C28 C29 1.387(3)
C28 H28 0.9500
C29 C30 1.377(3)
C29 H29 0.9500
C30 H30 0.9500
C31 H31 0.9500

loop_
_geom_hbond_atom_site_label_D
_geom_hbond_atom_site_label_H
_geom_hbond_atom_site_label_A
_geom_hbond_distance_DH
_geom_hbond_distance_HA
_geom_hbond_distance_DA
_geom_hbond_angle_DHA
_geom_hbond_site_symmetry_A
N3 H3 O5 0.88 2.00 2.8829(18) 176.3 1_455

loop_
_geom_torsion_atom_site_label_1
_geom_torsion_atom_site_label_2
_geom_torsion_atom_site_label_3
_geom_torsion_atom_site_label_4
_geom_torsion
C2 N2 C1 C4 -106.18(14)
C12 N2 C1 C4 85.54(16)
C2 N2 C1 C3 10.14(15)
C12 N2 C1 C3 -158.14(13)
C12 N2 C2 N1 166.24(13)
C1 N2 C2 N1 -1.29(17)
C12 N2 C2 C1A -11.4(2)
C1 N2 C2 C1A -178.98(13)
C25 N1 C2 N2 171.23(14)
C3 N1 C2 N2 -8.92(17)
C25 N1 C2 C1A -11.1(2)
C3 N1 C2 C1A 168.78(13)
C2 N1 C3 C1 14.44(16)
C25 N1 C3 C1 -165.70(13)
N2 C1 C3 N1 -13.98(14)
C4 C1 C3 N1 102.30(13)
C5 N3 C4 O1 3.2(3)
C5 N3 C4 C1 -173.06(14)
N2 C1 C4 O1 52.54(19)
C3 C1 C4 O1 -59.02(19)
N2 C1 C4 N3 -130.88(14)
C3 C1 C4 N3 117.56(15)
C4 N3 C5 C6 150.34(17)
C4 N3 C5 C10 -30.4(3)
C10 C5 C6 C7 0.1(3)
N3 C5 C6 C7 179.41(16)
C5 C6 C7 C8 0.3(3)
C11 O2 C8 C7 1.0(3)
C11 O2 C8 C9 -179.59(19)
C6 C7 C8 O2 179.40(18)
C6 C7 C8 C9 0.0(3)
O2 C8 C9 C10 179.87(18)
C7 C8 C9 C10 -0.7(3)
C8 C9 C10 C5 1.1(3)
C6 C5 C10 C9 -0.8(3)
N3 C5 C10 C9 179.94(17)
C2 N2 C12 C13 130.01(15)
C1 N2 C12 C13 -63.60(18)
N2 C12 C13 C14 120.22(16)
N2 C12 C13 C18 -61.6(2)
C18 C13 C14 C15 -0.3(3)
C12 C13 C14 C15 177.93(16)
C13 C14 C15 C16 1.1(3)
C14 C15 C16 C17 -1.2(3)
C15 C16 C17 C18 0.5(3)
C16 C17 C18 C13 0.4(3)
C14 C13 C18 C17 -0.4(3)
C12 C13 C18 C17 -178.64(17)
N2 C2 C1A C24 112.47(17)
N1 C2 C1A C24 -65.0(2)
N2 C2 C1A C20 -68.8(2)
N1 C2 C1A C20 113.78(18)
C24 C1A C20 C21 1.8(2)
C2 C1A C20 C21 -176.89(15)
C1A C20 C21 C22 -1.2(3)
C20 C21 C22 C23 -0.7(3)
C21 C22 C23 C24 2.0(3)
C22 C23 C24 C1A -1.5(3)
C20 C1A C24 C23 -0.5(2)
C2 C1A C24 C23 178.26(15)
C2 N1 C25 C26 149.90(17)
C3 N1 C25 C26 -29.9(2)
C2 N1 C25 C27 -36.6(2)
C3 N1 C25 C27 143.58(14)
C26 C25 C27 C28 -52.6(2)
N1 C25 C27 C28 134.11(17)
C26 C25 C27 C31 123.05(18)
N1 C25 C27 C31 -50.3(2)
C31 C27 C28 C29 -1.9(3)
C25 C27 C28 C29 173.83(19)
C27 C28 C29 C30 0.5(3)
C28 C29 C30 C19 0.7(3)
C31 C19 C30 C29 -0.5(3)
C30 C19 C31 C27 -1.0(3)
C28 C27 C31 C19 2.1(2)
C25 C27 C31 C19 -173.50(15)
O4 S1 C32 F3 53.95(15)
O3 S1 C32 F3 174.22(13)
O5 S1 C32 F3 -66.36(14)
O4 S1 C32 F2 -65.89(15)
O3 S1 C32 F2 54.39(15)
O5 S1 C32 F2 173.80(13)
O4 S1 C32 F1 173.84(13)
O3 S1 C32 F1 -65.89(14)
O5 S1 C32 F1 53.53(14)
